data_2000376
loop_
_publ_author_name
'Andrews, J. F. P.'
'Regan, A. C.'
'Wallis, J. D.'
'Povey, D. C.'

_publ_section_title
;
 A substrate for the asymmetric Nazarov cyclization
;
_journal_issue 12
_journal_name_full 'Acta Crystallographica Section C'
_journal_page_first 2196
_journal_page_last 2199
_journal_paper_doi 10.1107/S010827019200492X
_journal_volume 48
_journal_year 1992
_chemical_formula_moiety 'C33 H43 N1 O6 S1'
_chemical_formula_sum 'C33 H43 N O6 S'
_chemical_formula_weight 581.7
_space_group_crystal_system orthorhombic
_space_group_IT_number 19
_space_group_name_Hall 'P 2ac 2ab'
_space_group_name_H-M_alt 'P 21 21 21'
_cell_angle_alpha 90
_cell_angle_beta 90
_cell_angle_gamma 90
_cell_formula_units_Z 8
_cell_length_a 11.945(2)
_cell_length_b 22.240(6)
_cell_length_c 24.407(5)
_cell_volume 6484(2)
_diffrn_radiation_type 'Mo K\a'
_diffrn_radiation_wavelength 0.71069
_exptl_absorpt_coefficient_mu 0.13
_exptl_crystal_density_diffrn 1.19
_exptl_crystal_F_000 2496
_cod_data_source_file hu1000.cif
_cod_data_source_block hu1000a
_cod_depositor_comments
;
 Updating space group information and adding the symmetry operation list.

 Antanas Vaitkus,
 2018-06-18
;
_cod_original_cell_volume 6483.9
_cod_original_formula_sum 'C33 H43 N1 O6 S1'
_cod_database_code 2000376

loop_
_space_group_symop_id
_space_group_symop_operation_xyz
1 x,y,z
2 -x+1/2,-y,z+1/2
3 x+1/2,-y+1/2,-z
4 -x,y+1/2,-z+1/2

loop_
_atom_site_label
_atom_site_fract_x
_atom_site_fract_y
_atom_site_fract_z
_atom_site_U_iso_or_equiv
C(1A) .6467(8) .7985(6) .1573(4) .052(8)
C(2A) .5880(10) .832(6) .1091(5) .062(9)
C(3A) .5366(9) .7842(6) .0716(6) .070(10)
C(4A) .4470(10) .7554(7) .1112(7) .090(10)
C(5A) .5080(10) .7178(7) .1524(6) .090(10)
C(6A) .6317(9) .7327(5) .1387(5) .062(9)
C(7A) .6252(9) .7339(5) .0743(5) .061(9)
C(8A) .7412(9) .7491(5) .0485(4) .064(8)
C(9A) .5920(10) .6723(6) .0501(5) .080(10)
C(10A) .4970(10) .8037(7) .0162(6) .100(10)
C(11A) .6440(10) .9241(7) .0645(6) .070(10)
C(12A) .7500(10) .9547(6) .0420(6) .070(10)
C(13A) .7460(10) 1.0226(7) .0442(7) .100(10)
C(14A) .8670(10) 1.0310(10) -.0321(9) .12(2)
C(15A) .8700(10) .9649(8) -.0410(7) .100(10)
C(16A) .7710(10) .9347(8) -.0164(7) .090(10)
C(17A) .738(2) 1.0448(7) .1007(8) .15(2)
C(18A) .9790(10) 1.0628(9) -.0465(8) .15(2)
C(19A) .8800(10) .9481(9) -.1046(7) .14(2)
C(21A) .8507(9) .7780(5) .1813(5) .052(8)
C(22A) .8480(10) .7405(5) .2264(5) .059(9)
C(23A) .9410(10) .7069(5) .2412(6) .059(9)
C(24A) 1.0350(10) .7120(5) .2083(6) .055(9)
C(25A) 1.0380(10) .7463(6) .1627(6) .070(10)
C(26A) .9440(10) .7818(5) .1477(5) .055(8)
C(27A) .9410(10) .6715(6) .2922(6) .100(10)
C(28A) 1.1410(10) .7481(7) .1264(7) .110(10)
C(31A) .7470(10) .8640(5) .2711(5) .068(9)
C(32A) .6350(10) .8605(7) .2910(6) .090(10)
C(33A) .6210(10) .8403(8) .3436(7) .110(10)
C(34A) .712(2) .8254(8) .3780(6) .110(10)
C(35A) .8160(10) .8297(8) .3567(8) .100(10)
C(36A) .8320(10) .8499(6) .3060(7) .070(10)
N(1A) .7601(7) .8208(4) .1685(4) .055(6)
O(1A) .8789(7) .9071(4) .1983(4) .100(7)
O(2A) .6740(7) .9213(3) .1849(4) .086(6)
O(3A) .6683(6) .8678(4) .0788(3) .061(6)
O(4A) .5552(8) .9463(5) .0655(5) .110(8)
O(5A) .8510(10) 1.0458(5) .0243(6) .120(10)
O(6A) .7080(10) .9025(6) -.0409(5) .120(10)
S(1A) .7661(3) .8843(2) .2034(2) .071(2)
C(1B) .6416(8) .5270(5) .7121(5) .054(9)
C(2B) .6065(9) .5654(5) .6613(5) .045(7)
C(3B) .5630(9) .5178(5) .6212(5) .047(8)
C(4B) .4526(9) .4957(5) .6473(6) .073(9)
C(5B) .4920(10) .4563(5) .6947(6) .070(10)
C(6B) .6213(9) .4631(5) .6932(5) .053(9)
C(7B) .6430(10) .4651(5) .6319(5) .056(9)
C(8B) .7671(9) .4762(6) .6166(5) .070(9)
C(9B) .6090(10) .4051(5) .6022(5) .080(10)
C(10B) .5520(10) .5383(6) .5627(6) .090(10)
C(11B) .6750(10) .6565(5) .6244(5) .056(9)
C(12B) .7814(9) .6893(5) .6079(5) .055(9)
C(13B) .7760(10) .7556(6) .6229(6) .070(10)
C(14B) .8800(10) .7817(7) .5417(7) .090(10)
C(15B) .8970(10) .7170(7) .5245(6) .080(10)
C(16B) .8050(10) .6784(6) .5491(6) .070(10)
C(17B) .7720(10) .7694(6) .6818(6) .100(10)
C(18B) .9750(10) .8242(7) .5254(7) .120(10)
C(19B) .9080(10) .7066(8) .4625(6) .120(10)
C(21B) .8250(10) .4950(5) .7546(5) .070(10)
C(22B) .7840(10) .4567(7) .7960(6) .090(10)
C(23B) .852(2) .4142(8) .8215(8) .12(2)
C(24B) .963(2) .4105(9) .8013(9) .13(2)
C(25B) 1.005(2) .4478(9) .7610(8) .11(2)
C(26B) .9350(10) .4917(6) .7360(6) .080(10)
C(27B) .811(2) .3770(10) .8700(10) .25(2)
C(28B) 1.1280(10) .4459(8) .7435(7) .15(2)
C(31B) .7310(10) .5859(5) .8360(5) .060(9)
C(32B) .6200(10) .5880(8) .8514(6) .100(10)
C(33B) .5990(10) .5688(9) .9038(7) .130(10)
C(34B) .6780(10) .5500(10) .9409(6) .14(2)
C(35B) .7870(10) .5515(9) .9247(7) .120(10)
C(36B) .8140(10) .5664(7) .8723(6) .080(10)
N(1B) .7562(7) .5427(4) .7325(3) .046(6)
O(1B) .8810(6) .6245(3) .7680(4) .087(6)
O(2B) .6816(7) .6453(3) .7474(3) .068(6)
O(3B) .6975(5) .6006(3) .6403(3) .047(5)
O(4B) .5851(7) .6798(3) .6224(4) .077(6)
O(5B) .8692(7) .7860(4) .5987(4) .082(7)
O(6B) .7490(8) .6459(5) .5197(4) .106(8)
S(1B) .7666(3) .6056(2) .76880(10) .058(2)
H(11A) .6109 .8064 .1974 ?
H(21A) .5277 .8630 .1247 ?
H(41A) .3921 .7272 .0879 ?
H(42A) .4009 .7900 .1319 ?
H(51A) .4886 .7309 .1941 ?
H(52A) .4923 .6705 .1474 ?
H(61A) .6958 .7042 .1559 ?
H(81A) .7699 .7921 .0639 ?
H(82A) .7324 .7518 .0044 ?
H(83A) .8011 .7148 .0588 ?
H(91A) .5115 .6594 .0670 ?
H(92A) .6538 .6395 .0607 ?
H(93A) .5851 .6765 .0064 ?
H(101A) .4618 .7662 -.0055 ?
H(102A) .5665 .8221 -.0074 ?
H(103A) .4337 .8387 .0202 ?
H(121A) .8171 .9414 .0685 ?
H(131A) .6724 1.0377 .0236 ?
H(141A) .7965 1.0484 -.0552 ?
H(151A) .9441 .9485 -.0212 ?
H(171A) .6611 1.0292 .1201 ?
H(172A) .7396 1.0933 .1018 ?
H(173A) .8083 1.0279 .1251 ?
H(181A) .9969 1.0534 -.0892 ?
H(182A) 1.0452 1.0434 -.0215 ?
H(183A) .9740 1.1099 -.0398 ?
H(191A) .9508 .9702 -.1218 ?
H(192A) .8041 .9619 -.1255 ?
H(193A) .8888 .8997 -.1085 ?
H(22A) .7710 .7372 .2494 ?
H(24A) 1.1078 .6861 .2193 ?
H(26A) .9449 .8104 .1122 ?
H(271A) .8600 .6735 .3114 ?
H(272A) 1.0039 .6888 .3196 ?
H(273A) .9605 .6249 .2825 ?
H(281A) 1.1271 .7789 .0926 ?
H(282A) 1.1588 .7040 .1105 ?
H(283A) 1.2127 .7639 .1499 ?
H(32A) .5637 .8732 .2666 ?
H(33A) .5370 .8345 .3590 ?
H(34A) .6982 .8113 .4197 ?
H(35A) .8850 .8158 .3813 ?
H(36A) .9140 .8570 .2917 ?
H(11B) .5956 .5357 .7490 ?
H(21B) .5447 .5988 .6705 ?
H(41B) .4031 .4697 .6189 ?
H(42B) .4036 .5328 .6627 ?
H(51B) .4596 .4712 .7338 ?
H(52B) .4684 .4093 .6889 ?
H(61B) .6680 .4293 .7158 ?
H(81B) .7956 .5172 .6354 ?
H(82B) .7741 .4800 .5725 ?
H(83B) .8172 .4389 .6306 ?
H(91B) .5246 .3944 .6117 ?
H(92B) .6642 .3692 .6170 ?
H(93B) .6210 .4103 .5589 ?
H(101B) .5218 .5025 .5374 ?
H(102B) .6351 .5520 .5481 ?
H(103B) .4970 .5764 .5606 ?
H(121B) .8505 .6726 .6309 ?
H(131B) .6970 .7708 .6061 ?
H(141B) .8022 .7961 .5225 ?
H(151B) .9771 .7041 .5398 ?
H(171B) .7005 .7476 .6995 ?
H(172B) .7611 .8184 .6861 ?
H(173B) .8472 .7560 .7009 ?
H(181B) .9823 .8217 .4813 ?
H(182B) 1.0494 .8098 .5447 ?
H(183B) .9526 .8692 .5373 ?
H(191B) .9749 .7362 .4483 ?
H(192B) .8310 .7193 .4436 ?
H(193B) .9286 .6614 .4561 ?
H(22B) .6966 .4602 .8081 ?
H(24B) 1.0135 .3742 .8173 ?
H(26B) .9675 .5204 .7048 ?
H(271B) .7261 .3873 .8781 ?
H(272B) .8634 .3853 .9046 ?
H(273B) .8185 .3294 .8582 ?
H(281B) 1.1717 .4102 .7669 ?
H(282B) 1.1655 .4882 .7542 ?
H(283B) 1.1325 .4368 .7016 ?
H(32B) .5560 .6027 .8248 ?
H(33B) .5130 .5668 .9179 ?
H(34B) .6561 .5365 .9811 ?
H(35B) .8534 .5390 .9529 ?
H(36B) .8995 .5628 .8576 ?

loop_
_geom_angle_atom_site_label_1
_geom_angle_atom_site_label_2
_geom_angle_atom_site_label_3
_geom_angle
C(2A) C(1A) C(6A) 100.4(9)
C(2A) C(1A) N(1A) 113.0(9)
C(6A) C(1A) N(1A) 118.9(9)
C(1A) C(2A) C(3A) 107.0(10)
C(1A) C(2A) O(3A) 110.8(9)
C(3A) C(2A) O(3A) 110.0(10)
C(2A) C(3A) C(4A) 101.0(10)
C(2A) C(3A) C(7A) 101.6(9)
C(2A) C(3A) C10A) 118.0(10)
C(4A) C3A) C(7A) 98.0(10)
C(4A) C(3A) C(10A) 117.0(10)
C(7A) C(3A) C(10A) 118.0(10)
C(3A) C(4A) C(5A) 108.0(10)
C(4A) C(5A) C(6A) 101.0(10)
C(1A) C(6A) C(5A) 104.4(9)
C(1A) C(6A) C(7A) 106.5(9)
C(5A) C(6A) C(7A) 99.9(9)
C(3A) C(7A) C(6A) 95.1(9)
C(3A) C(7A) C(8A) 116.0(10)
C(3A) C(7A) C(9A) 117.0(10)
C(6A) C(7A) C(8A) 111.4(9)
(6A) C(7A) C(9A) 112.0(10)
C(8A) C(7A) C(9A) 105.5(9)
C(12A) C(11A) O(3A) 110.0(10)
C(12A) C(11A) O(4A) 124.0(10)
O(3A) C(11A) O(4A) 126.0(10)
(11A) C(12A) C(13A) 114.0(10)
C(11A) C(12A) C(16A) 110.0(10)
C(13A) C(12A) C(16A) 109.0(10)
C(12A) C(13A) C(17A) 112.0(10)
C(12A) C(13A) O(5A) 109.0(10)
C(17A) C(13A) O(5A) 105.0(10)
C(15A) C(14A) C(18A) 113(2)
C(15A) C(14A) O(5A) 111(2)
C(18A) C(14A) O(5A) 104(2)
C(14A) C(15A) C(16A) 112.0(10)
C(14A) C(15A) C(19A) 112(2)
C(16A) C(15A) C(19A) 110.0(10)
C(12A) C(16A) C(15A) 112.0(10)
C(12A) C(16A) O(6A) 123.0(10)
C(15A) C(16A) O(6A) 124(2)
C(22A) C(21A) C(26A) 122.0(10)
C(22A) C(21A) N(1A) 123.0(10)
C(26A) C(21A) N(1A) 115.0(10)
C(21A) C(22A) C(23A) 121.0(10)
C(22A) C(23A) C(24A) 117.0(10)
C(22A) C(23A) C(27A) 121.0(10)
C(24A) C(23A) C(27A) 122.0(10)
C(23A) C(24A) C(25A) 123.0(10)
C(24A) C(25A) C(26A) 120.0(10)
C(24A) C(25A) C(28A) 121.0(10)
C(26A) C(25A) C(28A) 119.0(10)
C(21A) C(26A) C(25A) 117.0(10)
C(32A) C(31A) C(36A) 118.0(10)
C(32A) C(31A) S(1A) 118.0(10)
C(36A) C(31A) S(1A) 124.0(10)
C(31A) C(32A) C(33A) 117.0(10)
C(32A) C(33A) C(34A) 123.0(10)
C(33A) C(34A) C(35A) 118(2)
C(34A) C(35A) C(36A) 121(2)
C(31A) C(36A) C(35A) 124.0(10)
C(1A) N(1A) C(21A) 119.8(9)
C(1A) N(1A) S(1A) 115.1(7)
C(21A) N(1A) S(1A) 114.3(7)
C(2A) O(3A) C(11A) 120.0(10)
C(13A) O(5A) C(14A) 112.0(10)
C(31A) S(1A) N(1A) 105.4(5)
C(31A) S(1A) O(1A) 107.4(6)
C(31A) S(1A) O(2A) 110.1(6)
N(1A) S(1A) O(1A) 107.3(5)
N(1A) S(1A) O(2A) 107.0(5)
O(1A) S(1A) O(2A) 118.9(5)
C(2B) C(1B) C(6B) 103.1(9)
C(2B) C(1B) N(1B) 112.5(8)
C(6B) C(1B) N(1B) 117.8(9)
C(1B) C(2B) C(3B) 102.8(8)
C(1B) C(2B) O(3B) 113.9(9)
C(2B) C(3B) C(4B) 104.2(9)
C(2B) C(3B) C(7B) 102.0(9)
C(2B) C(3B) C(10B) 115.3(9)
C(4B) C(3B) C(7B) 102.5(9)
C(4B) C(3B) C(10B) 114.0(10)
C(7B) C(3B) C(10B) 117.0(10)
C(3B) C(4B) C(5B) 103.6(9)
C(4B) C(5B) C(6B) 103.0(10)
C(1B) C(6B) C(5B) 104.1(9)
C(1B) C(6B) C(7B) 104.2(9)
C(5B) C(6B) C(7B) 101.2(9)
C(3B) C(7B) C(6B) 94.9(9)
C(3B) C(7B) C(8B) 115.6(9)
C(3B) C(7B) C(9B) 114.0(10)
C(6B) C(7B) C(8B) 113.8(9)
C(6B) C(7B) C(9B) 112.8(9)
C(8B) C(7B) C(9B) 105.5(9)
C(12B) C(11B) O(3B) 111.0(10)
C(12B) C(11B) O(4B) 122.0(10)
O(3B) C(11B) O(4B) 127.0(10)
C(11B) C(12B) C(13B) 111.3(9)
C(11B) C(12B) C(16B) 110.0(10)
C(13B) C(12B) C(16B) 114.0(10)
C(12B) C(13B) C(17B) 116.0(10)
C(12B) C(13B) O(5B) 109.0(10)
C(17B) C(13B) O(5B) 109.0(10)
C(15B) C(14B) C(18B) 114.0(10)
C(15B C(14B) O(5B) 111.0(10)
C(18B) C(14B) O(5B) 106.0(10)
C(14B) C(15B) C(16B) 109.0(10)
C(14B) C(15B) C(19B) 115.0(10)
C(16B) C(15B) C(19B) 111.0(10)
C(12B) C(16B) C(15B) 115.0(10)
C(12B) C(16B) O(6B) 125.0(10)
C(15B) C(16B) O(6B) 120.0(10)
C(22B) C(21B) C(26B) 122.0(10)
C(22B) C(21B) N(1B) 121.0(10)
C(26B) C(21B) N(1B) 117.0(10)
C(21B) C(22B) C(23B) 122.0(10)
C(22B) C(23B) C(24B) 115(2)
C(22B) C(23B) C(27B) 122(2)
C(24B) C(23B) C(27B) 123(2)
C(23B) C(24B) C(25B) 124(2)
C(24B) C(25B) C(26B) 120(2)
C(24B) C(25B) C(28B) 122(2)
C(26B) C(25B) C(28B) 118(2)
C(21B) C(26B) C(25B) 117.0(10)
C(32B) C(31B) C(36B) 121.0(10)
C(32B) C(31B) S(1B) 119.0(10)
C(36B) C(31B) S(1B) 120.0(10)
C(31B) C(32B) C(33B) 115.0(10)
C(32B) C(33B) C(34B) 125.0(10)
C(33B) C(34B) C(35B) 117(2)
C(34B) C(35B) C(36B) 120(2)
C(31B) C(36B) C(35B) 121.0(10)
C(1B) N(1B) C(21B) 118.2(9)
C(1B) N(1B) S(1B) 116.2(7)
C(21B) N(1B) S(1B) 112.1(7)
C(2B) O(3B) C(11B) 117.6(8)
C(13B) O(5B) C(14B) 117.0(10)
C(31B) S(1B) N(1B) 105.7(5)
C(31B) S(1B) O(1B) 108.6(6)
C(31B) S1B) O(2B) 108.7(5)
N(1B) S(1B) O(1B) 108.2(5)
N(1B) S(1B) O(2B) 105.7(4)
O(1B) S(1B) O(2B) 119.2(5)

loop_
_geom_bond_atom_site_label_1
_geom_bond_atom_site_label_2
_geom_bond_distance
C(1A) C(2A) 1.56(2)
C(1A) C(6A) 1.54(2)
C(1A) N(1A) 1.470(10)
C(2A) C(3A) 1.53(2)
C(2A) O(3A) 1.440(10)
C(3A) C(10A) 1.50(2)
C(3A) C(4A) 1.58(2)
C(3A) C(7A) 1.54(2)
C(4A) C(5A) 1.50(2)
C(5A) C(6A) 1.55(2)
C(6A) C(7A) 1.57(2)
C(7A) C(8A) 1.56(2)
C(7A) C(9A) 1.54(2)
C(11A) C(12A) 1.53(2)
C(11A) O(3A) 1.330(10)
C(11A) O(4A) 1.170(10)
C(12A) C(13A) 1.51(2)
C(12A) C(16A) 1.51(2)
C(13A) C(17A) 1.47(2)
C(13A) O(5A) 1.44(2)
C(14A) C(15A) 1.49(2)
C(14A) C(18A) 1.54(2)
C(14A) O(5A) 1.42(8)
C(15A) C(16A) 1.49(2)
C(15A) C(19A) 1.60(2)
C(16A) O(6A) 1.19(2)
C(21A) C(22A) 1.38(2)
C(21A) C(26A) 1.39(2)
C(21A) N(1A) 1.480(10)
C(22A) C(23A) 1.39(2)
C(23A) C(24A) 1.38(2)
C(23A) C(27A) 1.47(2)
C(24A) C(25A) 1.35(2)
C(25A) C(26A) 1.42(2)
C(25A) C(28A) 1.52(2)
C(31A) C(32A) 1.42(2)
C(31A) C(36A) 1.36(2)
C(31A) S(1A) 1.730(10)
C(32A) C(33A) 1.37(2)
C(33A) C(34A) 1.41(2)
C(34A) C(35A) 1.35(2)
C(35A) C(36A) 1.33(2)
N(1A) S(1A) 1.651(9)
O(1A) S(1A) 1.445(9)
O(2A) S(1A) 1.446(9)
C(1B) C(2B) 1.56(2)
C(1B) C(6B) 1.52(2)
C(1B) N(1B) 1.500(10)
C(2B) C(3B) 1.53(2)
C(2B) O(3B) 1.430(10)
C(3B) C(10B) 1.50(2)
C(3B) C(4B) 1.54(2)
C(3B) C(7B) 1.53(2)
C(4B) C(5B) 1.53(2)
C(5B) C(6B) 1.55(2)
C(6B) C(7B) 1.52(2)
C(7B) C(8B) 1.55(2)
C(7B) C(9B) 1.57(2)
C(11B) C(12B) 1.52(2)
C(11B) O(3B) 1.33(2)
C(11B) O(4B) 1.200(10)
C(12B) C(13B) 1.52(2)
C(12B) C(16B) 1.48(2)
C(13B) C(17B) 1.47(2)
C(13B) O(5B) 1.430(10)
C(14B) C(15B) 1.51(2)
C(14B) C(18B) 1.53(2)
C(14B) O(5B) 1.40(2)
C(15B) C(16B) 1.53(2)
C(15B) C(19B) 1.53(2)
C(16B) O(6B) 1.21(2)
C(21B) C(22B) 1.41(2)
C(21B) C(26B) 1.40(2)
C(21B) N(1B) 1.450(10)
C(22B) C(23B) 1.39(2)
C(23B) C(24B) 1.42(3)
C(23B) C(27B) 1.53(2)
C(24B) C(25B) 1.38(3)
C(25B) C(26B) 1.42(2)
C(25B) C(28B) 1.53(2)
C(31B) C(32B) 1.38(2)
C(31B) C(36B) 1.40(2)
C(31B) S(1B) 1.750(10)
C(32B) C(33B) 1.37(2)
C(33B) C(34B) 1.38(2)
C(34B) C(35B) 1.37(2)
C(35B) C(36B) 1.36(2)
N(1B) S(1B) 1.659(9)
O(1B) S(1B) 1.430(8)
O(2B) S(1B) 1.444(8)
